data_7005852
loop_
_publ_author_name
'Sun, Yan-Qiong'
'Yang, Guo-Yu'

_publ_section_title
;
 Organic-inorganic hybrid materials constructed from inorganic
 lanthanide sulfate skeletons and organic 4,5-imidazoledicarboxylic
 acid.
;
_journal_issue 34
_journal_name_full 'Dalton transactions (Cambridge, England : 2003)'
_journal_page_first 3771
_journal_page_last 3781
_journal_paper_doi 10.1039/b706072f
_journal_year 2007
_chemical_formula_sum 'C5 H5 N O7 S Tb'
_chemical_formula_weight 382.08
_chemical_name_systematic
;
?
;
_space_group_IT_number 14
_symmetry_cell_setting monoclinic
_symmetry_space_group_name_Hall '-P 2ybc'
_symmetry_space_group_name_H-M 'P 1 21/c 1'
_atom_sites_solution_hydrogens geom
_atom_sites_solution_primary direct
_atom_sites_solution_secondary difmap
_audit_creation_method SHELXL-97
_cell_angle_alpha 90.00
_cell_angle_beta 107.818(5)
_cell_angle_gamma 90.00
_cell_formula_units_Z 4
_cell_length_a 11.1805(11)
_cell_length_b 6.4982(5)
_cell_length_c 12.1319(11)
_cell_measurement_reflns_used 2333
_cell_measurement_temperature 293(2)
_cell_measurement_theta_max 27.4835
_cell_measurement_theta_min 3.1339
_cell_volume 839.14(13)
_computing_cell_refinement 'CrystalClear (Rigaku Corp., 2000)'
_computing_data_collection 'CrystalClear (Rigaku Corp., 2000)'
_computing_data_reduction 'CrystalClear (Rigaku Corp., 2000)'
_computing_structure_refinement 'SHELXL-97 (Sheldrick, 1997)'
_computing_structure_solution 'SHELXS-97 (Sheldrick, 1990)'
_diffrn_ambient_temperature 293(2)
_diffrn_detector_area_resol_mean 14.6306
_diffrn_measured_fraction_theta_full 0.990
_diffrn_measured_fraction_theta_max 0.990
_diffrn_measurement_device_type
;
Mercury70 (2x2 bin mode)
;
_diffrn_measurement_method CCD_Profile_fitting
_diffrn_radiation_monochromator 'Graphite Monochromator'
_diffrn_radiation_source 'Rotating Anode'
_diffrn_radiation_type MoK\a
_diffrn_radiation_wavelength 0.71073
_diffrn_reflns_av_R_equivalents 0.0375
_diffrn_reflns_av_sigmaI/netI 0.0371
_diffrn_reflns_limit_h_max 14
_diffrn_reflns_limit_h_min -14
_diffrn_reflns_limit_k_max 8
_diffrn_reflns_limit_k_min -8
_diffrn_reflns_limit_l_max 15
_diffrn_reflns_limit_l_min -15
_diffrn_reflns_number 6211
_diffrn_reflns_theta_full 27.48
_diffrn_reflns_theta_max 27.48
_diffrn_reflns_theta_min 3.53
_exptl_absorpt_coefficient_mu 8.694
_exptl_absorpt_correction_T_max 1.0000
_exptl_absorpt_correction_T_min 0.4044
_exptl_absorpt_correction_type multi-scan
_exptl_crystal_colour White
_exptl_crystal_density_diffrn 3.024
_exptl_crystal_density_method 'not measured'
_exptl_crystal_description Prism
_exptl_crystal_F_000 716
_exptl_crystal_size_max 0.4000
_exptl_crystal_size_mid 0.1000
_exptl_crystal_size_min 0.0600
_refine_diff_density_max 1.076
_refine_diff_density_min -3.043
_refine_diff_density_rms 0.244
_refine_ls_extinction_method none
_refine_ls_goodness_of_fit_ref 1.113
_refine_ls_hydrogen_treatment constr
_refine_ls_matrix_type full
_refine_ls_number_parameters 136
_refine_ls_number_reflns 1905
_refine_ls_number_restraints 0
_refine_ls_restrained_S_all 1.113
_refine_ls_R_factor_all 0.0299
_refine_ls_R_factor_gt 0.0269
_refine_ls_shift/su_max 0.001
_refine_ls_shift/su_mean 0.000
_refine_ls_structure_factor_coef Fsqd
_refine_ls_weighting_details 'calc w=1/[\s^2^(Fo^2^)+(0.0364P)^2^+0.0000P] where P=(Fo^2^+2Fc^2^)/3'
_refine_ls_weighting_scheme calc
_refine_ls_wR_factor_gt 0.0667
_refine_ls_wR_factor_ref 0.0684
_reflns_number_gt 1770
_reflns_number_total 1905
_reflns_threshold_expression >2sigma(I)
_cod_data_source_file b706072f.txt
_cod_data_source_block 171
_cod_depositor_comments
;
The following automatic conversions were performed:
'_exptl_absorpt_correction_type' value 'Multi-scan' changed to
'multi-scan' according to
'/home/saulius/struct/CIF-dictionaries/cif_core.dic' dictionary named
'cif_core.dic' version 2.4.1 from 2010-06-29.

Automatic conversion script
Id: cif_fix_enum 1527 2010-12-29 10:47:43Z saulius 
;
_cod_original_sg_symbol_H-M P_1_21/c_1
_cod_database_code 7005852

loop_
_symmetry_equiv_pos_as_xyz
'x, y, z'
'-x, y+1/2, -z+1/2'
'-x, -y, -z'
'x, -y-1/2, z-1/2'

loop_
_atom_site_label
_atom_site_type_symbol
_atom_site_fract_x
_atom_site_fract_y
_atom_site_fract_z
_atom_site_U_iso_or_equiv
_atom_site_adp_type
_atom_site_occupancy
_atom_site_symmetry_multiplicity
_atom_site_calc_flag
_atom_site_refinement_flags
_atom_site_disorder_assembly
_atom_site_disorder_group
Tb Tb 0.160541(19) 0.14110(3) 0.605692(16) 0.00963(10) Uani 1 1 d . . .
S S -0.16287(11) 0.32069(16) 0.45535(10) 0.0137(2) Uani 1 1 d . . .
C1 C 0.5133(5) 0.2604(8) 0.5004(4) 0.0211(10) Uani 1 1 d . . .
H1A H 0.5481 0.2771 0.4404 0.025 Uiso 1 1 calc R . .
C2 C 0.4906(5) 0.2290(9) 0.6729(4) 0.0247(11) Uani 1 1 d . . .
H2A H 0.5103 0.2202 0.7529 0.030 Uiso 1 1 calc R . .
C3 C 0.3889(4) 0.2345(7) 0.4914(4) 0.0144(9) Uani 1 1 d . . .
C4 C 0.2745(5) 0.2248(7) 0.3919(4) 0.0149(9) Uani 1 1 d . . .
N1 N 0.5750(4) 0.2561(7) 0.6167(4) 0.0244(9) Uani 1 1 d . . .
H1B H 0.6547 0.2688 0.6483 0.029 Uiso 1 1 calc R . .
N2 N 0.3754(4) 0.2161(6) 0.6004(3) 0.0169(8) Uani 1 1 d . . .
O1 O 0.2801(3) 0.2786(5) 0.2937(3) 0.0188(7) Uani 1 1 d . . .
O2 O 0.1770(3) 0.1598(5) 0.4130(3) 0.0174(7) Uani 1 1 d . . .
O3 O -0.1342(3) 0.5043(5) 0.3973(3) 0.0214(8) Uani 1 1 d . . .
O4 O -0.1989(4) 0.3757(5) 0.5571(3) 0.0268(9) Uani 1 1 d . . .
O5 O -0.2606(3) 0.1937(5) 0.3726(3) 0.0201(7) Uani 1 1 d . . .
O6 O -0.0510(3) 0.1812(5) 0.4896(3) 0.0137(7) Uani 1 1 d . . .
O1W O 0.0418(4) 0.0252(6) 0.7246(3) 0.0281(9) Uani 1 1 d . . .
H11 H 0.0714 -0.0336 0.7892 0.080 Uiso 1 1 d R . .
H12 H -0.0206 -0.0393 0.6847 0.080 Uiso 1 1 d R . .

loop_
_atom_site_aniso_label
_atom_site_aniso_U_11
_atom_site_aniso_U_22
_atom_site_aniso_U_33
_atom_site_aniso_U_23
_atom_site_aniso_U_13
_atom_site_aniso_U_12
Tb 0.01166(16) 0.00908(14) 0.00865(14) 0.00021(7) 0.00387(10) -0.00009(7)
S 0.0144(6) 0.0091(5) 0.0171(6) -0.0005(4) 0.0040(5) 0.0007(4)
C1 0.020(3) 0.026(3) 0.018(2) 0.0020(19) 0.007(2) -0.003(2)
C2 0.025(3) 0.032(3) 0.016(2) 0.000(2) 0.004(2) -0.006(2)
C3 0.016(3) 0.016(2) 0.012(2) 0.0009(17) 0.0049(19) 0.0000(19)
C4 0.023(3) 0.011(2) 0.013(2) -0.0015(16) 0.0073(19) 0.0015(19)
N1 0.015(2) 0.035(2) 0.021(2) -0.0008(18) 0.0021(18) -0.002(2)
N2 0.014(2) 0.027(2) 0.0091(18) -0.0013(16) 0.0021(16) -0.0066(18)
O1 0.0193(19) 0.0284(19) 0.0092(15) 0.0023(13) 0.0050(14) 0.0023(16)
O2 0.0151(19) 0.0273(18) 0.0103(16) 0.0001(12) 0.0044(14) -0.0027(14)
O3 0.024(2) 0.0107(16) 0.026(2) 0.0046(13) 0.0037(16) 0.0019(14)
O4 0.034(2) 0.0251(19) 0.028(2) -0.0096(15) 0.019(2) 0.0008(16)
O5 0.0159(19) 0.0158(15) 0.0237(18) -0.0046(14) -0.0011(15) 0.0005(15)
O6 0.0096(17) 0.0114(14) 0.0180(17) -0.0003(12) 0.0012(14) 0.0006(13)
O1W 0.028(2) 0.042(2) 0.0136(17) -0.0021(15) 0.0066(16) -0.0170(18)

loop_
_atom_type_symbol
_atom_type_description
_atom_type_scat_dispersion_real
_atom_type_scat_dispersion_imag
_atom_type_scat_source
C C 0.0033 0.0016 'International Tables Vol C Tables 4.2.6.8 and 6.1.1.4'
H H 0.0000 0.0000 'International Tables Vol C Tables 4.2.6.8 and 6.1.1.4'
N N 0.0061 0.0033 'International Tables Vol C Tables 4.2.6.8 and 6.1.1.4'
O O 0.0106 0.0060 'International Tables Vol C Tables 4.2.6.8 and 6.1.1.4'
S S 0.1246 0.1234 'International Tables Vol C Tables 4.2.6.8 and 6.1.1.4'
Tb Tb -0.1723 4.1537 'International Tables Vol C Tables 4.2.6.8 and 6.1.1.4'

loop_
_geom_angle_atom_site_label_1
_geom_angle_atom_site_label_2
_geom_angle_atom_site_label_3
_geom_angle
_geom_angle_site_symmetry_1
_geom_angle_site_symmetry_3
_geom_angle_publ_flag
O3 Tb O1 79.90(12) 3_566 4_566 ?
O3 Tb O1W 103.51(13) 3_566 . ?
O1 Tb O1W 74.56(12) 4_566 . ?
O3 Tb O6 77.44(12) 3_566 . ?
O1 Tb O6 136.82(11) 4_566 . ?
O1W Tb O6 75.70(12) . . ?
O3 Tb O2 88.95(11) 3_566 . ?
O1 Tb O2 138.73(12) 4_566 . ?
O1W Tb O2 146.56(12) . . ?
O6 Tb O2 77.03(12) . . ?
O3 Tb O5 160.87(13) 3_566 3_556 ?
O1 Tb O5 89.28(12) 4_566 3_556 ?
O1W Tb O5 88.53(13) . 3_556 ?
O6 Tb O5 120.47(11) . 3_556 ?
O2 Tb O5 88.90(12) . 3_556 ?
O3 Tb N2 85.62(13) 3_566 . ?
O1 Tb N2 73.12(12) 4_566 . ?
O1W Tb N2 144.19(13) . . ?
O6 Tb N2 139.88(12) . . ?
O2 Tb N2 66.45(12) . . ?
O5 Tb N2 76.11(13) 3_556 . ?
O3 Tb O6 140.86(12) 3_566 3_556 ?
O1 Tb O6 133.60(12) 4_566 3_556 ?
O1W Tb O6 74.35(12) . 3_556 ?
O6 Tb O6 64.02(12) . 3_556 ?
O2 Tb O6 76.52(11) . 3_556 ?
O5 Tb O6 56.45(11) 3_556 3_556 ?
N2 Tb O6 119.45(12) . 3_556 ?
O3 Tb S 165.80(9) 3_566 3_556 ?
O1 Tb S 114.11(9) 4_566 3_556 ?
O1W Tb S 83.36(10) . 3_556 ?
O6 Tb S 92.55(8) . 3_556 ?
O2 Tb S 78.89(8) . 3_556 ?
O5 Tb S 28.06(8) 3_556 3_556 ?
N2 Tb S 96.06(10) . 3_556 ?
O6 Tb S 28.69(8) 3_556 3_556 ?
O4 S O3 111.4(2) . . ?
O4 S O5 111.8(2) . . ?
O3 S O5 110.5(2) . . ?
O4 S O6 109.7(2) . . ?
O3 S O6 109.8(2) . . ?
O5 S O6 103.31(19) . . ?
O4 S Tb 117.77(15) . 3_556 ?
O3 S Tb 130.83(15) . 3_556 ?
O5 S Tb 50.06(13) . 3_556 ?
O6 S Tb 53.95(13) . 3_556 ?
N1 C1 C3 104.9(4) . . ?
N1 C1 H1A 127.5 . . ?
C3 C1 H1A 127.5 . . ?
N2 C2 N1 111.5(4) . . ?
N2 C2 H2A 124.3 . . ?
N1 C2 H2A 124.3 . . ?
C1 C3 N2 109.9(4) . . ?
C1 C3 C4 132.7(4) . . ?
N2 C3 C4 117.4(4) . . ?
O1 C4 O2 125.3(5) . . ?
O1 C4 C3 118.9(4) . . ?
O2 C4 C3 115.8(4) . . ?
C2 N1 C1 108.5(4) . . ?
C2 N1 H1B 125.7 . . ?
C1 N1 H1B 125.7 . . ?
C2 N2 C3 105.2(4) . . ?
C2 N2 Tb 138.8(3) . . ?
C3 N2 Tb 115.7(3) . . ?
C4 O1 Tb 144.1(3) . 4_565 ?
C4 O2 Tb 122.7(3) . . ?
S O3 Tb 140.2(2) . 3_566 ?
S O5 Tb 101.88(18) . 3_556 ?
S O6 Tb 146.05(19) . . ?
S O6 Tb 97.35(16) . 3_556 ?
Tb O6 Tb 115.98(12) . 3_556 ?
Tb O1W H11 125.3 . . ?
Tb O1W H12 109.5 . . ?
H11 O1W H12 109.5 . . ?

loop_
_geom_bond_atom_site_label_1
_geom_bond_atom_site_label_2
_geom_bond_distance
_geom_bond_site_symmetry_2
_geom_bond_publ_flag
Tb O3 2.322(3) 3_566 ?
Tb O1 2.323(3) 4_566 ?
Tb O1W 2.363(3) . ?
Tb O6 2.367(3) . ?
Tb O2 2.403(3) . ?
Tb O5 2.423(3) 3_556 ?
Tb N2 2.472(4) . ?
Tb O6 2.521(3) 3_556 ?
Tb S 3.0928(11) 3_556 ?
S O4 1.456(4) . ?
S O3 1.470(4) . ?
S O5 1.487(4) . ?
S O6 1.497(3) . ?
S Tb 3.0928(11) 3_556 ?
C1 N1 1.368(6) . ?
C1 C3 1.372(7) . ?
C1 H1A 0.9300 . ?
C2 N2 1.321(7) . ?
C2 N1 1.334(7) . ?
C2 H2A 0.9300 . ?
C3 N2 1.380(6) . ?
C3 C4 1.468(7) . ?
C4 O1 1.261(5) . ?
C4 O2 1.266(6) . ?
N1 H1B 0.8600 . ?
O1 Tb 2.323(3) 4_565 ?
O3 Tb 2.322(3) 3_566 ?
O5 Tb 2.423(3) 3_556 ?
O6 Tb 2.521(3) 3_556 ?
O1W H11 0.8424 . ?
O1W H12 0.8308 . ?
